data_4025397
loop_
_publ_author_name
'Tal Harel'
'Shlomo Rozen'

_publ_section_title
;
 The Tetrazole 3-N-Oxide Synthesis
;
_journal_name_full 'Journal of Organic Chemistry'
_journal_page_first 3141
_journal_page_last 3143
_journal_paper_doi 10.1021/jo100278z
_journal_volume 75
_journal_year 2010
_chemical_formula_moiety 'C7 H5 Cl N4 O'
_chemical_formula_sum 'C7 H5 Cl N4 O'
_chemical_formula_weight 196.60
_chemical_name_systematic
; 
 ? 
;
_space_group_IT_number 14
_symmetry_cell_setting monoclinic
_symmetry_space_group_name_Hall '-P 2ybc'
_symmetry_space_group_name_H-M 'P 1 21/c 1'
_atom_sites_solution_hydrogens geom
_atom_sites_solution_primary direct
_atom_sites_solution_secondary difmap
_audit_creation_method SHELXL-97
_cell_angle_alpha 90.00
_cell_angle_beta 99.191(4)
_cell_angle_gamma 90.00
_cell_formula_units_Z 4
_cell_length_a 7.3861(19)
_cell_length_b 6.1929(16)
_cell_length_c 18.088(5)
_cell_measurement_temperature 173(1)
_cell_volume 816.7(4)
_computing_cell_refinement 'Bruker SMART'
_computing_data_collection 'Bruker SMART'
_computing_data_reduction 'Bruker SAINT'
_computing_molecular_graphics 'Bruker SHELXTL'
_computing_publication_material 'Bruker SHELXTL'
_computing_structure_refinement 'SHELXL-97 (Sheldrick, 1997)'
_computing_structure_solution 'SHELXS-97 (Sheldrick, 1990)'
_diffrn_ambient_temperature 173(1)
_diffrn_measured_fraction_theta_full 0.989
_diffrn_measured_fraction_theta_max 0.989
_diffrn_measurement_device_type 'CCD area detector'
_diffrn_measurement_method 'phi and omega scans'
_diffrn_radiation_monochromator graphite
_diffrn_radiation_source 'fine-focus sealed tube'
_diffrn_radiation_type MoK\a
_diffrn_radiation_wavelength 0.71073
_diffrn_reflns_av_R_equivalents 0.0382
_diffrn_reflns_av_sigmaI/netI 0.0319
_diffrn_reflns_limit_h_max 9
_diffrn_reflns_limit_h_min -9
_diffrn_reflns_limit_k_max 7
_diffrn_reflns_limit_k_min -7
_diffrn_reflns_limit_l_max 23
_diffrn_reflns_limit_l_min -23
_diffrn_reflns_number 8418
_diffrn_reflns_theta_full 26.98
_diffrn_reflns_theta_max 26.98
_diffrn_reflns_theta_min 2.28
_exptl_absorpt_coefficient_mu 0.427
_exptl_absorpt_correction_type none
_exptl_crystal_colour colorless
_exptl_crystal_density_diffrn 1.599
_exptl_crystal_density_method 'not measured'
_exptl_crystal_description plate
_exptl_crystal_F_000 400
_exptl_crystal_size_max 0.30
_exptl_crystal_size_mid 0.24
_exptl_crystal_size_min 0.02
_refine_diff_density_max 0.438
_refine_diff_density_min -0.328
_refine_diff_density_rms 0.080
_refine_ls_extinction_method none
_refine_ls_goodness_of_fit_ref 1.268
_refine_ls_hydrogen_treatment constr
_refine_ls_matrix_type full
_refine_ls_number_parameters 118
_refine_ls_number_reflns 1762
_refine_ls_number_restraints 0
_refine_ls_restrained_S_all 1.268
_refine_ls_R_factor_all 0.0795
_refine_ls_R_factor_gt 0.0692
_refine_ls_shift/su_max 0.000
_refine_ls_shift/su_mean 0.000
_refine_ls_structure_factor_coef Fsqd
_refine_ls_weighting_details 'calc w=1/[\s^2^(Fo^2^)+(0.0510P)^2^+1.0169P] where P=(Fo^2^+2Fc^2^)/3'
_refine_ls_weighting_scheme calc
_refine_ls_wR_factor_gt 0.1407
_refine_ls_wR_factor_ref 0.1453
_reflns_number_gt 1563
_reflns_number_total 1762
_reflns_threshold_expression >2sigma(I)
_cod_data_source_file jo100278z_si_002.cif
_cod_data_source_block tal51m
_cod_depositor_comments
;
The following automatic conversions were performed:

'_symmetry_cell_setting' value 'Monoclinic' changed to 'monoclinic'
according to the built-in table from CIF Core dictionary named
'cif_core.dic' version 2.4.1 from 2010-06-29.

Automatic conversion script
Id: cif_fix_values 1646 2011-03-28 12:23:43Z adriana 
;
_cod_original_cell_volume 816.8(4)
_cod_database_code 4025397

loop_
_symmetry_equiv_pos_as_xyz
'x, y, z'
'-x, y+1/2, -z+1/2'
'-x, -y, -z'
'x, -y-1/2, z-1/2'

loop_
_atom_site_label
_atom_site_type_symbol
_atom_site_fract_x
_atom_site_fract_y
_atom_site_fract_z
_atom_site_U_iso_or_equiv
_atom_site_adp_type
_atom_site_occupancy
_atom_site_symmetry_multiplicity
_atom_site_calc_flag
_atom_site_refinement_flags
_atom_site_disorder_assembly
_atom_site_disorder_group
C1 C 0.3194(4) 0.2362(4) 0.46061(17) 0.0199(6) Uani 1 1 d . . .
C2 C 0.3195(4) 0.1977(5) 0.32161(16) 0.0214(6) Uani 1 1 d . . .
C3 C 0.2235(4) 0.0109(5) 0.30098(18) 0.0262(7) Uani 1 1 d . . .
H3 H 0.2094 -0.0970 0.3370 0.031 Uiso 1 1 calc R . .
C4 C 0.1474(5) -0.0157(6) 0.22585(18) 0.0323(8) Uani 1 1 d . . .
H4 H 0.0800 -0.1428 0.2101 0.039 Uiso 1 1 calc R . .
C5 C 0.1701(5) 0.1427(6) 0.17444(18) 0.0329(8) Uani 1 1 d . . .
H5 H 0.1178 0.1241 0.1233 0.040 Uiso 1 1 calc R . .
C6 C 0.2684(5) 0.3285(6) 0.19657(19) 0.0345(8) Uani 1 1 d . . .
H6 H 0.2838 0.4359 0.1606 0.041 Uiso 1 1 calc R . .
C7 C 0.3441(4) 0.3581(5) 0.27105(18) 0.0283(7) Uani 1 1 d . . .
H7 H 0.4112 0.4853 0.2869 0.034 Uiso 1 1 calc R . .
Cl1 Cl 0.09215(10) 0.22831(12) 0.46106(4) 0.0265(2) Uani 1 1 d . . .
N1 N 0.3979(3) 0.2257(4) 0.39926(14) 0.0206(5) Uani 1 1 d . . .
N2 N 0.5840(3) 0.2409(4) 0.41966(14) 0.0231(6) Uani 1 1 d . . .
N3 N 0.6025(4) 0.2588(4) 0.49297(15) 0.0225(6) Uani 1 1 d . . .
N4 N 0.4419(3) 0.2552(4) 0.52151(14) 0.0224(6) Uani 1 1 d . . .
O1 O 0.7555(3) 0.2773(4) 0.53416(13) 0.0305(5) Uani 1 1 d . . .

loop_
_atom_site_aniso_label
_atom_site_aniso_U_11
_atom_site_aniso_U_22
_atom_site_aniso_U_33
_atom_site_aniso_U_23
_atom_site_aniso_U_13
_atom_site_aniso_U_12
C1 0.0208(14) 0.0148(13) 0.0252(15) 0.0019(11) 0.0074(12) -0.0005(11)
C2 0.0198(14) 0.0261(15) 0.0194(14) -0.0011(12) 0.0067(11) 0.0014(12)
C3 0.0299(17) 0.0235(16) 0.0260(16) 0.0017(13) 0.0071(13) -0.0010(13)
C4 0.0304(18) 0.0372(19) 0.0294(18) -0.0037(15) 0.0056(15) -0.0066(15)
C5 0.0313(18) 0.049(2) 0.0184(15) 0.0002(15) 0.0028(13) 0.0003(16)
C6 0.0374(19) 0.043(2) 0.0250(17) 0.0103(15) 0.0094(15) -0.0024(16)
C7 0.0288(17) 0.0248(16) 0.0328(18) 0.0025(13) 0.0096(14) -0.0044(13)
Cl1 0.0205(4) 0.0279(4) 0.0336(4) 0.0008(3) 0.0119(3) -0.0015(3)
N1 0.0202(12) 0.0201(12) 0.0227(13) -0.0002(10) 0.0070(10) -0.0040(10)
N2 0.0218(13) 0.0210(13) 0.0279(14) -0.0017(10) 0.0084(11) -0.0013(10)
N3 0.0251(13) 0.0130(12) 0.0292(13) 0.0014(10) 0.0033(11) 0.0007(9)
N4 0.0233(13) 0.0191(13) 0.0256(13) 0.0012(10) 0.0061(10) 0.0014(10)
O1 0.0206(11) 0.0304(12) 0.0375(13) -0.0005(10) -0.0049(10) 0.0009(9)

loop_
_atom_type_symbol
_atom_type_description
_atom_type_scat_dispersion_real
_atom_type_scat_dispersion_imag
_atom_type_scat_source
C C 0.0033 0.0016 'International Tables Vol C Tables 4.2.6.8 and 6.1.1.4'
H H 0.0000 0.0000 'International Tables Vol C Tables 4.2.6.8 and 6.1.1.4'
N N 0.0061 0.0033 'International Tables Vol C Tables 4.2.6.8 and 6.1.1.4'
O O 0.0106 0.0060 'International Tables Vol C Tables 4.2.6.8 and 6.1.1.4'
Cl Cl 0.1484 0.1585 'International Tables Vol C Tables 4.2.6.8 and 6.1.1.4'

loop_
_geom_angle_atom_site_label_1
_geom_angle_atom_site_label_2
_geom_angle_atom_site_label_3
_geom_angle
_geom_angle_site_symmetry_1
_geom_angle_site_symmetry_3
_geom_angle_publ_flag
N4 C1 N1 111.7(3) . . ?
N4 C1 Cl1 123.6(2) . . ?
N1 C1 Cl1 124.8(2) . . ?
C3 C2 C7 122.8(3) . . ?
C3 C2 N1 118.3(3) . . ?
C7 C2 N1 118.9(3) . . ?
C2 C3 C4 118.2(3) . . ?
C2 C3 H3 120.9 . . ?
C4 C3 H3 120.9 . . ?
C5 C4 C3 119.9(3) . . ?
C5 C4 H4 120.0 . . ?
C3 C4 H4 120.0 . . ?
C4 C5 C6 120.7(3) . . ?
C4 C5 H5 119.7 . . ?
C6 C5 H5 119.7 . . ?
C5 C6 C7 120.2(3) . . ?
C5 C6 H6 119.9 . . ?
C7 C6 H6 119.9 . . ?
C2 C7 C6 118.2(3) . . ?
C2 C7 H7 120.9 . . ?
C6 C7 H7 120.9 . . ?
C1 N1 N2 108.9(2) . . ?
C1 N1 C2 131.0(3) . . ?
N2 N1 C2 120.0(2) . . ?
N3 N2 N1 102.4(2) . . ?
O1 N3 N2 123.0(3) . . ?
O1 N3 N4 122.0(3) . . ?
N2 N3 N4 115.0(2) . . ?
C1 N4 N3 102.0(2) . . ?

loop_
_geom_bond_atom_site_label_1
_geom_bond_atom_site_label_2
_geom_bond_distance
_geom_bond_site_symmetry_2
_geom_bond_publ_flag
C1 N4 1.315(4) . ?
C1 N1 1.333(4) . ?
C1 Cl1 1.680(3) . ?
C2 C3 1.377(4) . ?
C2 C7 1.382(4) . ?
C2 N1 1.442(4) . ?
C3 C4 1.395(5) . ?
C3 H3 0.9500 . ?
C4 C5 1.381(5) . ?
C4 H4 0.9500 . ?
C5 C6 1.385(5) . ?
C5 H5 0.9500 . ?
C6 C7 1.386(5) . ?
C6 H6 0.9500 . ?
C7 H7 0.9500 . ?
N1 N2 1.369(3) . ?
N2 N3 1.316(4) . ?
N3 O1 1.256(3) . ?
N3 N4 1.367(4) . ?
